data_4074239
loop_
_publ_author_name
'Zirngast, Michaela'
'Marschner, Christoph'
'Baumgartner, Judith'

_publ_section_title
;
 Cobalt-Assisted Silicon&#x2212;Silicon Bond Activation
;
_journal_issue 20
_journal_name_full Organometallics
_journal_page_first 4897
_journal_paper_doi 10.1021/om0604831
_journal_volume 25
_journal_year 2006
_chemical_formula_sum 'C10 H12 Co2 O6 Si2'
_chemical_formula_weight 402.23
_chemical_name_systematic
; 
 ? 
;
_space_group_IT_number 14
_symmetry_cell_setting monoclinic
_symmetry_space_group_name_Hall '-P 2ybc'
_symmetry_space_group_name_H-M 'P 1 21/c 1'
_atom_sites_solution_hydrogens geom
_atom_sites_solution_primary direct
_atom_sites_solution_secondary difmap
_audit_creation_method SHELXL-97
_cell_angle_alpha 90.00
_cell_angle_beta 110.96(3)
_cell_angle_gamma 90.00
_cell_formula_units_Z 8
_cell_length_a 14.389(3)
_cell_length_b 14.801(3)
_cell_length_c 15.668(3)
_cell_measurement_temperature 100(2)
_cell_volume 3116.0(13)
_computing_cell_refinement 'Bruker XSCANS'
_computing_data_collection 'Bruker XSCANS'
_computing_data_reduction 'Bruker SHELXTL'
_computing_molecular_graphics 'Bruker SHELXTL'
_computing_publication_material 'Bruker SHELXTL'
_computing_structure_refinement 'SHELXL-97 (Sheldrick, 1997)'
_computing_structure_solution 'SHELXS-97 (Sheldrick, 1990)'
_diffrn_ambient_temperature 100(2)
_diffrn_measured_fraction_theta_full 0.998
_diffrn_measured_fraction_theta_max 0.998
_diffrn_measurement_device_type 'Bruker P4'
_diffrn_measurement_method '\w scans'
_diffrn_radiation_monochromator graphite
_diffrn_radiation_source 'fine-focus sealed tube'
_diffrn_radiation_type MoK\a
_diffrn_radiation_wavelength 0.71073
_diffrn_reflns_av_R_equivalents 0.0755
_diffrn_reflns_av_sigmaI/netI 0.0732
_diffrn_reflns_limit_h_max 17
_diffrn_reflns_limit_h_min -17
_diffrn_reflns_limit_k_max 18
_diffrn_reflns_limit_k_min -18
_diffrn_reflns_limit_l_max 19
_diffrn_reflns_limit_l_min -19
_diffrn_reflns_number 24434
_diffrn_reflns_theta_full 26.37
_diffrn_reflns_theta_max 26.37
_diffrn_reflns_theta_min 1.52
_exptl_absorpt_coefficient_mu 2.300
_exptl_absorpt_correction_T_max 0.6823
_exptl_absorpt_correction_T_min 0.4598
_exptl_absorpt_correction_type SADABS
_exptl_absorpt_process_details XPREP
_exptl_crystal_colour red
_exptl_crystal_density_diffrn 1.715
_exptl_crystal_density_method 'not measured'
_exptl_crystal_description plates
_exptl_crystal_F_000 1616
_exptl_crystal_size_max 0.40
_exptl_crystal_size_mid 0.28
_exptl_crystal_size_min 0.18
_refine_diff_density_max 0.745
_refine_diff_density_min -0.456
_refine_diff_density_rms 0.112
_refine_ls_extinction_method none
_refine_ls_goodness_of_fit_ref 0.942
_refine_ls_hydrogen_treatment mixed
_refine_ls_matrix_type full
_refine_ls_number_parameters 369
_refine_ls_number_reflns 6362
_refine_ls_number_restraints 0
_refine_ls_restrained_S_all 0.942
_refine_ls_R_factor_all 0.0754
_refine_ls_R_factor_gt 0.0395
_refine_ls_shift/su_max 0.097
_refine_ls_shift/su_mean 0.001
_refine_ls_structure_factor_coef Fsqd
_refine_ls_weighting_details 'calc w=1/[\s^2^(Fo^2^)+(0.0376P)^2^+0.0000P] where P=(Fo^2^+2Fc^2^)/3'
_refine_ls_weighting_scheme calc
_refine_ls_wR_factor_gt 0.0833
_refine_ls_wR_factor_ref 0.0940
_reflns_number_gt 4080
_reflns_number_total 6362
_reflns_threshold_expression >2sigma(I)
_cod_data_source_file om0604831si20060720_042426.cif
_cod_data_source_block 14_284j
_cod_depositor_comments
;
The following automatic conversions were performed:

'_symmetry_cell_setting' value 'Monoclinic' changed to 'monoclinic'
according to /home/saulius/struct/CIF-dictionaries/cif_core.dic
dictionary named 'cif_core.dic' version 2.4.1 from 2010-06-29.

Automatic conversion script
Id: cif_fix_values 1715 2011-07-08 13:25:40Z adriana 
;
_cod_original_cell_volume 3116.3(11)
_cod_original_sg_symbol_H-M P2(1)/c
_cod_database_code 4074239

loop_
_symmetry_equiv_pos_as_xyz
'x, y, z'
'-x, y+1/2, -z+1/2'
'-x, -y, -z'
'x, -y-1/2, z-1/2'

loop_
_atom_site_label
_atom_site_type_symbol
_atom_site_fract_x
_atom_site_fract_y
_atom_site_fract_z
_atom_site_U_iso_or_equiv
_atom_site_adp_type
_atom_site_occupancy
_atom_site_symmetry_multiplicity
_atom_site_calc_flag
_atom_site_refinement_flags
Co1 Co 1.06671(4) 0.22094(3) 0.22583(3) 0.01807(13) Uani 1 1 d .
Co2 Co 0.93391(3) 0.25828(3) 0.30296(3) 0.01753(13) Uani 1 1 d .
Co3 Co 0.43352(4) 0.52617(3) 0.28101(3) 0.01806(13) Uani 1 1 d .
Co4 Co 0.56917(4) 0.48788(3) 0.20736(3) 0.01761(13) Uani 1 1 d .
Si1 Si 0.90721(8) 0.16764(7) 0.17845(7) 0.0210(2) Uani 1 1 d .
Si2 Si 1.07411(8) 0.17314(7) 0.36695(7) 0.0193(2) Uani 1 1 d .
Si3 Si 0.59501(8) 0.57529(7) 0.33344(7) 0.0208(2) Uani 1 1 d .
Si4 Si 0.43270(8) 0.57833(7) 0.14369(7) 0.0193(2) Uani 1 1 d .
O1 O 1.2481(2) 0.3209(2) 0.32764(18) 0.0378(7) Uani 1 1 d .
O2 O 1.0009(2) 0.34263(19) 0.06784(18) 0.0348(7) Uani 1 1 d .
O3 O 1.1295(2) 0.04998(18) 0.17327(18) 0.0341(7) Uani 1 1 d .
O4 O 0.8016(2) 0.38884(19) 0.17724(18) 0.0347(7) Uani 1 1 d .
O5 O 1.0207(2) 0.3869(2) 0.45200(19) 0.0414(8) Uani 1 1 d .
O6 O 0.8143(2) 0.13914(19) 0.36857(17) 0.0350(7) Uani 1 1 d .
O7 O 0.4866(2) 0.40408(19) 0.43886(18) 0.0361(7) Uani 1 1 d .
O8 O 0.3705(2) 0.69821(19) 0.33071(18) 0.0351(7) Uani 1 1 d .
O9 O 0.2540(2) 0.4292(2) 0.17024(18) 0.0358(7) Uani 1 1 d .
O10 O 0.4751(2) 0.35591(18) 0.06272(18) 0.0317(7) Uani 1 1 d .
O11 O 0.6857(2) 0.60989(18) 0.14148(17) 0.0317(7) Uani 1 1 d .
O12 O 0.7077(2) 0.36072(18) 0.33274(18) 0.0319(7) Uani 1 1 d .
C1 C 1.1774(3) 0.2825(3) 0.2892(2) 0.0242(9) Uani 1 1 d .
C2 C 1.0258(3) 0.2951(3) 0.1287(3) 0.0240(9) Uani 1 1 d .
C3 C 1.1043(3) 0.1168(3) 0.1938(2) 0.0221(8) Uani 1 1 d .
C4 C 0.8529(3) 0.3381(3) 0.2248(3) 0.0249(9) Uani 1 1 d .
C5 C 0.9893(3) 0.3369(3) 0.3935(3) 0.0245(9) Uani 1 1 d .
C6 C 0.8624(3) 0.1861(3) 0.3426(2) 0.0236(9) Uani 1 1 d .
C7 C 0.8175(3) 0.2032(3) 0.0638(2) 0.0298(10) Uani 1 1 d .
H7A H 0.8325 0.1709 0.0157 0.045 Uiso 1 1 calc R
H7B H 0.8235 0.2684 0.0561 0.045 Uiso 1 1 calc R
H7C H 0.7495 0.1890 0.0596 0.045 Uiso 1 1 calc R
C8 C 0.8767(3) 0.0441(3) 0.1808(3) 0.0341(10) Uani 1 1 d .
H8A H 0.8082 0.0376 0.1788 0.051 Uiso 1 1 calc R
H8B H 0.9225 0.0166 0.2370 0.051 Uiso 1 1 calc R
H8C H 0.8835 0.0138 0.1277 0.051 Uiso 1 1 calc R
C9 C 1.1764(3) 0.2158(3) 0.4702(2) 0.0271(9) Uani 1 1 d .
H9A H 1.1600 0.2039 0.5247 0.041 Uiso 1 1 calc R
H9B H 1.1843 0.2810 0.4642 0.041 Uiso 1 1 calc R
H9C H 1.2386 0.1850 0.4759 0.041 Uiso 1 1 calc R
C10 C 1.0679(3) 0.0509(2) 0.3952(3) 0.0310(10) Uani 1 1 d .
H10A H 1.1309 0.0214 0.4016 0.047 Uiso 1 1 calc R
H10B H 1.0135 0.0217 0.3461 0.047 Uiso 1 1 calc R
H10C H 1.0558 0.0457 0.4528 0.047 Uiso 1 1 calc R
C11 C 0.4674(3) 0.4516(3) 0.3784(3) 0.0257(9) Uani 1 1 d .
C12 C 0.3963(3) 0.6305(3) 0.3108(3) 0.0249(9) Uani 1 1 d .
C13 C 0.3238(3) 0.4664(3) 0.2123(2) 0.0250(9) Uani 1 1 d .
C14 C 0.5100(3) 0.4071(3) 0.1191(3) 0.0231(9) Uani 1 1 d .
C15 C 0.6392(3) 0.5615(3) 0.1670(2) 0.0217(8) Uani 1 1 d .
C16 C 0.6539(3) 0.4103(3) 0.2852(2) 0.0225(9) Uani 1 1 d .
C17 C 0.6818(3) 0.5366(3) 0.4476(2) 0.0307(10) Uani 1 1 d .
H17A H 0.7506 0.5412 0.4498 0.046 Uiso 1 1 calc R
H17B H 0.6670 0.4737 0.4574 0.046 Uiso 1 1 calc R
H17C H 0.6734 0.5747 0.4955 0.046 Uiso 1 1 calc R
C18 C 0.6316(3) 0.6958(2) 0.3317(3) 0.0296(9) Uani 1 1 d .
H18A H 0.6197 0.7286 0.3811 0.044 Uiso 1 1 calc R
H18B H 0.5919 0.7229 0.2728 0.044 Uiso 1 1 calc R
H18C H 0.7024 0.6992 0.3402 0.044 Uiso 1 1 calc R
C19 C 0.4409(3) 0.7022(2) 0.1220(3) 0.0319(10) Uani 1 1 d .
H19A H 0.4836 0.7114 0.0861 0.048 Uiso 1 1 calc R
H19B H 0.4692 0.7341 0.1805 0.048 Uiso 1 1 calc R
H19C H 0.3742 0.7258 0.0881 0.048 Uiso 1 1 calc R
C20 C 0.3357(3) 0.5402(3) 0.0345(2) 0.0243(9) Uani 1 1 d .
H20A H 0.2740 0.5740 0.0242 0.037 Uiso 1 1 calc R
H20B H 0.3231 0.4755 0.0383 0.037 Uiso 1 1 calc R
H20C H 0.3589 0.5510 -0.0162 0.037 Uiso 1 1 calc R

loop_
_atom_site_aniso_label
_atom_site_aniso_U_11
_atom_site_aniso_U_22
_atom_site_aniso_U_33
_atom_site_aniso_U_23
_atom_site_aniso_U_13
_atom_site_aniso_U_12
Co1 0.0182(3) 0.0181(3) 0.0195(3) 0.0004(2) 0.0087(2) 0.0003(2)
Co2 0.0174(3) 0.0171(3) 0.0193(3) 0.0009(2) 0.0080(2) 0.0007(2)
Co3 0.0177(3) 0.0183(3) 0.0196(3) -0.0012(2) 0.0084(2) 0.0004(2)
Co4 0.0170(3) 0.0170(3) 0.0202(3) 0.0004(2) 0.0083(2) 0.0006(2)
Si1 0.0209(6) 0.0216(6) 0.0208(5) -0.0024(4) 0.0079(5) -0.0016(5)
Si2 0.0184(6) 0.0177(6) 0.0221(6) 0.0008(4) 0.0076(5) 0.0011(4)
Si3 0.0195(6) 0.0211(6) 0.0210(5) -0.0020(4) 0.0063(4) 0.0001(5)
Si4 0.0193(6) 0.0186(6) 0.0208(5) 0.0013(4) 0.0082(4) 0.0023(4)
O1 0.0338(18) 0.042(2) 0.0366(17) 0.0059(14) 0.0111(15) -0.0136(15)
O2 0.0383(18) 0.0365(18) 0.0324(16) 0.0141(14) 0.0160(14) 0.0100(14)
O3 0.0360(18) 0.0270(17) 0.0410(17) -0.0033(13) 0.0160(14) 0.0070(14)
O4 0.0353(18) 0.0378(18) 0.0331(16) 0.0121(14) 0.0147(14) 0.0169(15)
O5 0.045(2) 0.0367(19) 0.0386(18) -0.0134(15) 0.0101(15) -0.0005(15)
O6 0.0311(17) 0.0435(19) 0.0320(16) 0.0025(14) 0.0134(14) -0.0109(14)
O7 0.0454(19) 0.0345(18) 0.0311(16) 0.0081(14) 0.0170(15) 0.0064(15)
O8 0.0357(18) 0.0281(17) 0.0443(18) -0.0069(14) 0.0176(14) 0.0034(14)
O9 0.0307(17) 0.045(2) 0.0292(16) -0.0015(14) 0.0078(14) -0.0166(15)
O10 0.0364(17) 0.0234(16) 0.0337(16) -0.0075(13) 0.0106(13) -0.0015(13)
O11 0.0303(17) 0.0353(18) 0.0310(16) -0.0014(13) 0.0126(13) -0.0126(14)
O12 0.0333(17) 0.0329(17) 0.0335(16) 0.0106(13) 0.0166(14) 0.0144(14)
C1 0.030(2) 0.024(2) 0.022(2) 0.0056(17) 0.0127(18) 0.0001(19)
C2 0.023(2) 0.024(2) 0.030(2) -0.0026(18) 0.0163(18) 0.0021(18)
C3 0.022(2) 0.023(2) 0.024(2) 0.0028(17) 0.0110(17) 0.0020(17)
C4 0.028(2) 0.025(2) 0.026(2) 0.0002(18) 0.0149(18) 0.0032(19)
C5 0.025(2) 0.025(2) 0.025(2) 0.0021(18) 0.0112(18) 0.0066(18)
C6 0.019(2) 0.025(2) 0.025(2) -0.0034(17) 0.0063(17) -0.0009(17)
C7 0.026(2) 0.039(3) 0.022(2) -0.0036(18) 0.0043(18) -0.0010(19)
C8 0.041(3) 0.028(2) 0.033(2) -0.0061(18) 0.013(2) -0.013(2)
C9 0.021(2) 0.035(2) 0.021(2) 0.0045(17) 0.0027(17) 0.0013(18)
C10 0.036(3) 0.022(2) 0.037(2) 0.0058(18) 0.014(2) 0.0050(19)
C11 0.029(2) 0.026(2) 0.025(2) -0.0053(18) 0.0124(18) 0.0009(19)
C12 0.020(2) 0.027(2) 0.028(2) -0.0010(18) 0.0096(17) -0.0014(18)
C13 0.029(2) 0.027(2) 0.021(2) -0.0013(17) 0.0113(18) -0.0032(19)
C14 0.019(2) 0.026(2) 0.029(2) 0.0015(18) 0.0135(18) 0.0015(18)
C15 0.015(2) 0.026(2) 0.023(2) 0.0000(17) 0.0056(16) 0.0014(17)
C16 0.021(2) 0.025(2) 0.026(2) -0.0025(17) 0.0143(18) 0.0016(18)
C17 0.022(2) 0.038(3) 0.029(2) -0.0041(19) 0.0043(18) -0.0001(19)
C18 0.028(2) 0.022(2) 0.033(2) -0.0070(18) 0.0044(18) -0.0044(18)
C19 0.040(3) 0.023(2) 0.034(2) 0.0054(18) 0.015(2) 0.0009(19)
C20 0.024(2) 0.030(2) 0.020(2) 0.0049(17) 0.0087(17) 0.0052(18)

loop_
_atom_type_symbol
_atom_type_description
_atom_type_scat_dispersion_real
_atom_type_scat_dispersion_imag
_atom_type_scat_source
C C 0.0033 0.0016 'International Tables Vol C Tables 4.2.6.8 and 6.1.1.4'
H H 0.0000 0.0000 'International Tables Vol C Tables 4.2.6.8 and 6.1.1.4'
O O 0.0106 0.0060 'International Tables Vol C Tables 4.2.6.8 and 6.1.1.4'
Si Si 0.0817 0.0704 'International Tables Vol C Tables 4.2.6.8 and 6.1.1.4'
Co Co 0.3494 0.9721 'International Tables Vol C Tables 4.2.6.8 and 6.1.1.4'

loop_
_geom_angle_atom_site_label_1
_geom_angle_atom_site_label_2
_geom_angle_atom_site_label_3
_geom_angle
C3 Co1 C1 107.38(17)
C3 Co1 C2 109.49(16)
C1 Co1 C2 96.63(17)
C3 Co1 Si1 88.90(12)
C1 Co1 Si1 160.80(12)
C2 Co1 Si1 87.09(13)
C3 Co1 Si2 95.26(12)
C1 Co1 Si2 84.08(12)
C2 Co1 Si2 153.62(12)
Si1 Co1 Si2 84.34(5)
C3 Co1 Co2 130.86(12)
C1 Co1 Co2 106.43(12)
C2 Co1 Co2 100.79(11)
Si1 Co1 Co2 54.40(3)
Si2 Co1 Co2 54.37(4)
C6 Co2 C5 105.54(17)
C6 Co2 C4 108.89(17)
C5 Co2 C4 96.27(17)
C6 Co2 Si2 92.69(13)
C5 Co2 Si2 86.43(12)
C4 Co2 Si2 156.50(12)
C6 Co2 Si1 90.26(12)
C5 Co2 Si1 162.11(12)
C4 Co2 Si1 86.22(12)
Si2 Co2 Si1 84.45(5)
C6 Co2 Co1 130.27(12)
C5 Co2 Co1 107.90(12)
C4 Co2 Co1 102.88(12)
Si2 Co2 Co1 54.50(3)
Si1 Co2 Co1 54.44(3)
C12 Co3 C13 107.88(17)
C12 Co3 C11 109.27(17)
C13 Co3 C11 96.84(17)
C12 Co3 Si4 93.09(13)
C13 Co3 Si4 83.94(12)
C11 Co3 Si4 156.01(12)
C12 Co3 Si3 89.56(13)
C13 Co3 Si3 159.19(12)
C11 Co3 Si3 87.63(13)
Si4 Co3 Si3 83.87(5)
C12 Co3 Co4 130.19(12)
C13 Co3 Co4 105.04(12)
C11 Co3 Co4 102.64(12)
Si4 Co3 Co4 54.56(4)
Si3 Co3 Co4 54.20(3)
C15 Co4 C14 108.22(16)
C15 Co4 C16 107.76(17)
C14 Co4 C16 96.71(17)
C15 Co4 Si3 91.31(12)
C14 Co4 Si3 158.64(12)
C16 Co4 Si3 85.04(12)
C15 Co4 Si4 89.61(12)
C14 Co4 Si4 87.55(12)
C16 Co4 Si4 159.61(11)
Si3 Co4 Si4 83.94(5)
C15 Co4 Co3 129.13(12)
C14 Co4 Co3 104.86(12)
C16 Co4 Co3 105.46(11)
Si3 Co4 Co3 54.57(4)
Si4 Co4 Co3 54.29(3)
C7 Si1 C8 101.87(18)
C7 Si1 Co2 120.09(13)
C8 Si1 Co2 121.52(13)
C7 Si1 Co1 118.82(13)
C8 Si1 Co1 122.87(14)
Co2 Si1 Co1 71.17(4)
C9 Si2 C10 102.23(17)
C9 Si2 Co2 119.53(13)
C10 Si2 Co2 121.83(13)
C9 Si2 Co1 118.89(13)
C10 Si2 Co1 122.55(13)
Co2 Si2 Co1 71.13(4)
C18 Si3 C17 102.24(18)
C18 Si3 Co4 119.37(13)
C17 Si3 Co4 120.13(13)
C18 Si3 Co3 123.71(13)
C17 Si3 Co3 119.46(14)
Co4 Si3 Co3 71.24(4)
C20 Si4 C19 101.79(17)
C20 Si4 Co3 120.77(13)
C19 Si4 Co3 121.46(13)
C20 Si4 Co4 117.79(13)
C19 Si4 Co4 123.41(13)
Co3 Si4 Co4 71.15(4)
O1 C1 Co1 178.4(3)
O2 C2 Co1 179.2(4)
O3 C3 Co1 179.4(3)
O4 C4 Co2 178.5(3)
O5 C5 Co2 176.9(4)
O6 C6 Co2 179.2(4)
O7 C11 Co3 178.6(4)
O8 C12 Co3 178.8(4)
O9 C13 Co3 178.8(4)
O10 C14 Co4 177.9(3)
O11 C15 Co4 179.3(3)
O12 C16 Co4 178.6(3)

loop_
_geom_bond_atom_site_label_1
_geom_bond_atom_site_label_2
_geom_bond_distance
Co1 C3 1.765(4)
Co1 C1 1.795(4)
Co1 C2 1.796(4)
Co1 Si1 2.2852(13)
Co1 Si2 2.2875(12)
Co1 Co2 2.6587(9)
Co2 C6 1.745(4)
Co2 C5 1.788(4)
Co2 C4 1.799(4)
Co2 Si2 2.2839(13)
Co2 Si1 2.2841(12)
Co3 C12 1.751(4)
Co3 C13 1.795(4)
Co3 C11 1.804(4)
Co3 Si4 2.2820(12)
Co3 Si3 2.2886(13)
Co3 Co4 2.6597(9)
Co4 C15 1.748(4)
Co4 C14 1.795(4)
Co4 C16 1.796(4)
Co4 Si3 2.2780(12)
Co4 Si4 2.2895(13)
Si1 C7 1.874(4)
Si1 C8 1.884(4)
Si2 C9 1.866(4)
Si2 C10 1.872(4)
Si3 C18 1.862(4)
Si3 C17 1.868(4)
Si4 C20 1.867(4)
Si4 C19 1.876(4)
O1 C1 1.132(4)
O2 C2 1.135(4)
O3 C3 1.139(4)
O4 C4 1.127(4)
O5 C5 1.137(4)
O6 C6 1.153(4)
O7 C11 1.131(4)
O8 C12 1.150(4)
O9 C13 1.127(4)
O10 C14 1.136(4)
O11 C15 1.146(4)
O12 C16 1.132(4)

loop_
_geom_torsion_atom_site_label_1
_geom_torsion_atom_site_label_2
_geom_torsion_atom_site_label_3
_geom_torsion_atom_site_label_4
_geom_torsion
C3 Co1 Co2 C6 3.8(2)
C1 Co1 Co2 C6 -128.0(2)
C2 Co1 Co2 C6 131.7(2)
Si1 Co1 Co2 C6 53.25(16)
Si2 Co1 Co2 C6 -58.09(16)
C3 Co1 Co2 C5 133.8(2)
C1 Co1 Co2 C5 1.99(18)
C2 Co1 Co2 C5 -98.31(18)
Si1 Co1 Co2 C5 -176.77(13)
Si2 Co1 Co2 C5 71.89(13)
C3 Co1 Co2 C4 -125.1(2)
C1 Co1 Co2 C4 103.04(18)
C2 Co1 Co2 C4 2.74(18)
Si1 Co1 Co2 C4 -75.72(14)
Si2 Co1 Co2 C4 172.94(13)
C3 Co1 Co2 Si2 61.92(16)
C1 Co1 Co2 Si2 -69.90(13)
C2 Co1 Co2 Si2 -170.20(13)
Si1 Co1 Co2 Si2 111.34(5)
C3 Co1 Co2 Si1 -49.42(16)
C1 Co1 Co2 Si1 178.76(13)
C2 Co1 Co2 Si1 78.46(13)
Si2 Co1 Co2 Si1 -111.34(5)
C12 Co3 Co4 C15 -5.6(2)
C13 Co3 Co4 C15 124.5(2)
C11 Co3 Co4 C15 -134.78(19)
Si4 Co3 Co4 C15 53.45(15)
Si3 Co3 Co4 C15 -57.14(15)
C12 Co3 Co4 C14 -134.8(2)
C13 Co3 Co4 C14 -4.80(18)
C11 Co3 Co4 C14 95.96(18)
Si4 Co3 Co4 C14 -75.81(13)
Si3 Co3 Co4 C14 173.60(13)
C12 Co3 Co4 C16 123.7(2)
C13 Co3 Co4 C16 -106.27(18)
C11 Co3 Co4 C16 -5.51(18)
Si4 Co3 Co4 C16 -177.27(13)
Si3 Co3 Co4 C16 72.13(13)
C12 Co3 Co4 Si3 51.57(16)
C13 Co3 Co4 Si3 -178.40(13)
C11 Co3 Co4 Si3 -77.64(13)
Si4 Co3 Co4 Si3 110.60(5)
C12 Co3 Co4 Si4 -59.03(16)
C13 Co3 Co4 Si4 71.00(13)
C11 Co3 Co4 Si4 171.76(13)
Si3 Co3 Co4 Si4 -110.60(6)
C6 Co2 Si1 C7 104.68(19)
C5 Co2 Si1 C7 -103.0(4)
C4 Co2 Si1 C7 -4.24(19)
Si2 Co2 Si1 C7 -162.65(15)
Co1 Co2 Si1 C7 -113.02(15)
C6 Co2 Si1 C8 -24.7(2)
C5 Co2 Si1 C8 127.7(4)
C4 Co2 Si1 C8 -133.6(2)
Si2 Co2 Si1 C8 67.98(17)
Co1 Co2 Si1 C8 117.61(17)
C6 Co2 Si1 Co1 -142.31(13)
C5 Co2 Si1 Co1 10.0(4)
C4 Co2 Si1 Co1 108.78(12)
Si2 Co2 Si1 Co1 -49.63(4)
C3 Co1 Si1 C7 -100.42(18)
C1 Co1 Si1 C7 111.0(4)
C2 Co1 Si1 C7 9.16(19)
Si2 Co1 Si1 C7 164.18(15)
Co2 Co1 Si1 C7 114.64(15)
C3 Co1 Si1 C8 29.01(19)
C1 Co1 Si1 C8 -119.5(4)
C2 Co1 Si1 C8 138.59(19)
Si2 Co1 Si1 C8 -66.39(15)
Co2 Co1 Si1 C8 -115.93(16)
C3 Co1 Si1 Co2 144.94(12)
C1 Co1 Si1 Co2 -3.6(4)
C2 Co1 Si1 Co2 -105.48(12)
Si2 Co1 Si1 Co2 49.54(4)
C6 Co2 Si2 C9 -107.28(19)
C5 Co2 Si2 C9 -1.87(18)
C4 Co2 Si2 C9 95.6(3)
Si1 Co2 Si2 C9 162.72(15)
Co1 Co2 Si2 C9 113.15(15)
C6 Co2 Si2 C10 22.38(19)
C5 Co2 Si2 C10 127.79(19)
C4 Co2 Si2 C10 -134.7(3)
Si1 Co2 Si2 C10 -67.62(15)
Co1 Co2 Si2 C10 -117.20(16)
C6 Co2 Si2 Co1 139.58(12)
C5 Co2 Si2 Co1 -115.01(12)
C4 Co2 Si2 Co1 -17.5(3)
Si1 Co2 Si2 Co1 49.58(4)
C3 Co1 Si2 C9 108.10(19)
C1 Co1 Si2 C9 1.12(19)
C2 Co1 Si2 C9 -91.9(3)
Si1 Co1 Si2 C9 -163.53(15)
Co2 Co1 Si2 C9 -113.98(15)
C3 Co1 Si2 C10 -21.6(2)
C1 Co1 Si2 C10 -128.6(2)
C2 Co1 Si2 C10 138.4(3)
Si1 Co1 Si2 C10 66.74(16)
Co2 Co1 Si2 C10 116.29(16)
C3 Co1 Si2 Co2 -137.93(12)
C1 Co1 Si2 Co2 115.10(13)
C2 Co1 Si2 Co2 22.1(3)
Si1 Co1 Si2 Co2 -49.56(4)
C15 Co4 Si3 C18 20.54(19)
C14 Co4 Si3 C18 -136.0(4)
C16 Co4 Si3 C18 128.26(19)
Si4 Co4 Si3 C18 -68.93(15)
Co3 Co4 Si3 C18 -118.78(16)
C15 Co4 Si3 C17 -106.89(19)
C14 Co4 Si3 C17 96.6(4)
C16 Co4 Si3 C17 0.82(19)
Si4 Co4 Si3 C17 163.64(16)
Co3 Co4 Si3 C17 113.79(16)
C15 Co4 Si3 Co3 139.32(12)
C14 Co4 Si3 Co3 -17.2(3)
C16 Co4 Si3 Co3 -112.97(12)
Si4 Co4 Si3 Co3 49.85(4)
C12 Co3 Si3 C18 -29.92(19)
C13 Co3 Si3 C18 117.7(4)
C11 Co3 Si3 C18 -139.22(19)
Si4 Co3 Si3 C18 63.24(15)
Co4 Co3 Si3 C18 113.33(15)
C12 Co3 Si3 C17 102.11(19)
C13 Co3 Si3 C17 -110.3(4)
C11 Co3 Si3 C17 -7.19(19)
Si4 Co3 Si3 C17 -164.73(15)
Co4 Co3 Si3 C17 -114.65(15)
C12 Co3 Si3 Co4 -143.24(12)
C13 Co3 Si3 Co4 4.4(4)
C11 Co3 Si3 Co4 107.46(12)
Si4 Co3 Si3 Co4 -50.08(4)
C12 Co3 Si4 C20 -109.27(19)
C13 Co3 Si4 C20 -1.60(19)
C11 Co3 Si4 C20 91.6(3)
Si3 Co3 Si4 C20 161.51(15)
Co4 Co3 Si4 C20 111.73(15)
C12 Co3 Si4 C19 20.8(2)
C13 Co3 Si4 C19 128.4(2)
C11 Co3 Si4 C19 -138.4(3)
Si3 Co3 Si4 C19 -68.47(16)
Co4 Co3 Si4 C19 -118.24(16)
C12 Co3 Si4 Co4 139.01(12)
C13 Co3 Si4 Co4 -113.32(13)
C11 Co3 Si4 Co4 -20.1(3)
Si3 Co3 Si4 Co4 49.78(4)
C15 Co4 Si4 C20 103.02(18)
C14 Co4 Si4 C20 -5.24(18)
C16 Co4 Si4 C20 -108.0(4)
Si3 Co4 Si4 C20 -165.62(14)
Co3 Co4 Si4 C20 -115.54(14)
C15 Co4 Si4 C19 -25.63(19)
C14 Co4 Si4 C19 -133.88(19)
C16 Co4 Si4 C19 123.4(4)
Si3 Co4 Si4 C19 65.74(15)
Co3 Co4 Si4 C19 115.82(16)
C15 Co4 Si4 Co3 -141.45(12)
C14 Co4 Si4 Co3 110.30(12)
C16 Co4 Si4 Co3 7.6(4)
Si3 Co4 Si4 Co3 -50.08(4)
C3 Co1 C1 O1 48(14)
C2 Co1 C1 O1 -65(14)
Si1 Co1 C1 O1 -165(13)
Si2 Co1 C1 O1 142(14)
Co2 Co1 C1 O1 -168(14)
C3 Co1 C2 O2 -114(28)
C1 Co1 C2 O2 -3(28)
Si1 Co1 C2 O2 158(28)
Si2 Co1 C2 O2 87(28)
Co2 Co1 C2 O2 105(28)
C1 Co1 C3 O3 -21(31)
C2 Co1 C3 O3 83(31)
Si1 Co1 C3 O3 169(100)
Si2 Co1 C3 O3 -106(31)
Co2 Co1 C3 O3 -152(31)
C6 Co2 C4 O4 61(16)
C5 Co2 C4 O4 -48(16)
Si2 Co2 C4 O4 -143(15)
Si1 Co2 C4 O4 150(16)
Co1 Co2 C4 O4 -158(16)
C6 Co2 C5 O5 -36(7)
C4 Co2 C5 O5 75(7)
Si2 Co2 C5 O5 -128(7)
Si1 Co2 C5 O5 172(6)
Co1 Co2 C5 O5 -179(100)
C5 Co2 C6 O6 85(27)
C4 Co2 C6 O6 -18(27)
Si2 Co2 C6 O6 172(100)
Si1 Co2 C6 O6 -104(27)
Co1 Co2 C6 O6 -145(27)
C12 Co3 C11 O7 94(15)
C13 Co3 C11 O7 -17(15)
Si4 Co3 C11 O7 -108(15)
Si3 Co3 C11 O7 -177(100)
Co4 Co3 C11 O7 -125(15)
C13 Co3 C12 O8 45(18)
C11 Co3 C12 O8 -59(18)
Si4 Co3 C12 O8 130(18)
Si3 Co3 C12 O8 -146(18)
Co4 Co3 C12 O8 174(100)
C12 Co3 C13 O9 -48(18)
C11 Co3 C13 O9 65(18)
Si4 Co3 C13 O9 -140(18)
Si3 Co3 C13 O9 166(18)
Co4 Co3 C13 O9 170(100)
C15 Co4 C14 O10 39(10)
C16 Co4 C14 O10 -72(10)
Si3 Co4 C14 O10 -165(10)
Si4 Co4 C14 O10 128(10)
Co3 Co4 C14 O10 -180(100)
C14 Co4 C15 O11 -148(30)
C16 Co4 C15 O11 -45(30)
Si3 Co4 C15 O11 40(30)
Si4 Co4 C15 O11 124(30)
Co3 Co4 C15 O11 84(30)
C15 Co4 C16 O12 -66(15)
C14 Co4 C16 O12 46(15)
Si3 Co4 C16 O12 -155(15)
Si4 Co4 C16 O12 147(15)
Co3 Co4 C16 O12 153(15)
